data_4332192
loop_
_publ_author_name
'Macquart, Ren\'e B.'
'Gemmill, William R.'
'Davis, Matthew J.'
'Smith, Mark D.'
'zur Loye, Hans-Conrad'

_publ_section_title
;
 Single-Crystal Structure of the 2H-Related Perovskites (A3-xNax)NaBO6(A =
 La, Pr, Nd; B = Rh, Pt)
;
_journal_issue 11
_journal_name_full 'Inorganic Chemistry'
_journal_page_first 4391
_journal_page_last 4395
_journal_paper_doi 10.1021/ic060105o
_journal_volume 45
_journal_year 2006
_chemical_formula_moiety 'Na2 Nd2 O6 Pt'
_chemical_formula_sum 'Na2 Nd2 O6 Pt'
_chemical_formula_weight 625.55
_chemical_name_systematic
; 
 ? 
;
_space_group_IT_number 167
_symmetry_cell_setting trigonal
_symmetry_space_group_name_Hall '-R 3 2"c'
_symmetry_space_group_name_H-M 'R -3 c :H'
_atom_sites_solution_primary direct
_atom_sites_solution_secondary difmap
_audit_creation_method SHELXL-97
_cell_angle_alpha 90.00
_cell_angle_beta 90.00
_cell_angle_gamma 120.00
_cell_formula_units_Z 6
_cell_length_a 9.3618(3)
_cell_length_b 9.3618(3)
_cell_length_c 11.2959(6)
_cell_measurement_reflns_used 1763
_cell_measurement_temperature 294(2)
_cell_measurement_theta_max 28.301
_cell_measurement_theta_min 4.354
_cell_volume 857.37(6)
_computing_cell_refinement 'SAINT+ NT V6.22 (Bruker, 2001)'
_computing_data_collection 'SMART NT V5.625 (Bruker, 1998)'
_computing_data_reduction 'SAINT+ NT V6.22'
_computing_molecular_graphics 'SHELXTL V6.1 (Sheldrick, 2000)'
_computing_publication_material 'SHELXTL V6.1'
_computing_structure_refinement 'SHELXL-97 (Sheldrick, 1997)'
_computing_structure_solution 'SHELXS-97 (Sheldrick, 1990)'
_diffrn_ambient_temperature 294(2)
_diffrn_measured_fraction_theta_full 1.000
_diffrn_measured_fraction_theta_max 1.000
_diffrn_measurement_device_type 'Bruker SMART APEX CCD diffractometer'
_diffrn_measurement_method 'omega scans'
_diffrn_radiation_monochromator graphite
_diffrn_radiation_source 'fine-focus sealed tube'
_diffrn_radiation_type MoK\a
_diffrn_radiation_wavelength 0.71073
_diffrn_reflns_av_R_equivalents 0.0496
_diffrn_reflns_av_sigmaI/netI 0.0230
_diffrn_reflns_limit_h_max 12
_diffrn_reflns_limit_h_min -12
_diffrn_reflns_limit_k_max 12
_diffrn_reflns_limit_k_min -11
_diffrn_reflns_limit_l_max 13
_diffrn_reflns_limit_l_min -15
_diffrn_reflns_number 2742
_diffrn_reflns_theta_full 28.30
_diffrn_reflns_theta_max 28.30
_diffrn_reflns_theta_min 4.35
_exptl_absorpt_coefficient_mu 42.427
_exptl_absorpt_correction_T_max 1.0000
_exptl_absorpt_correction_T_min 0.6284
_exptl_absorpt_correction_type multi-scan
_exptl_absorpt_process_details '(SADABS, Bruker, 2001)'
_exptl_crystal_colour 'pale green'
_exptl_crystal_density_diffrn 7.269
_exptl_crystal_density_method 'not measured'
_exptl_crystal_description dot
_exptl_crystal_F_000 1608
_exptl_crystal_size_max 0.03
_exptl_crystal_size_mid 0.02
_exptl_crystal_size_min 0.02
_refine_diff_density_max 4.201
_refine_diff_density_min -2.502
_refine_diff_density_rms 0.402
_refine_ls_extinction_coef 0.00157(14)
_refine_ls_extinction_expression Fc^*^=kFc[1+0.001xFc^2^\l^3^/sin(2\q)]^-1/4^
_refine_ls_extinction_method SHELXL
_refine_ls_goodness_of_fit_ref 1.142
_refine_ls_matrix_type full
_refine_ls_number_parameters 15
_refine_ls_number_reflns 246
_refine_ls_number_restraints 0
_refine_ls_restrained_S_all 1.142
_refine_ls_R_factor_all 0.0275
_refine_ls_R_factor_gt 0.0262
_refine_ls_shift/su_max 0.000
_refine_ls_shift/su_mean 0.000
_refine_ls_structure_factor_coef Fsqd
_refine_ls_weighting_details 'calc w=1/[\s^2^(Fo^2^)+(0.0199P)^2^+92.6786P] where P=(Fo^2^+2Fc^2^)/3'
_refine_ls_weighting_scheme calc
_refine_ls_wR_factor_gt 0.0607
_refine_ls_wR_factor_ref 0.0615
_reflns_number_gt 241
_reflns_number_total 246
_reflns_threshold_expression >2sigma(I)
_cod_data_source_file ic060105osup1.cif
_cod_data_source_block Nd2Na2PtO6
_cod_depositor_comments
;
The following automatic conversions were performed:

'_symmetry_cell_setting' value 'Trigonal' changed to 'trigonal'
according to /home/saulius/struct/CIF-dictionaries/cif_core.dic
dictionary named 'cif_core.dic' version 2.4.2 from 2011-04-26.

Automatic conversion script
Id: cif_fix_values 1891 2012-01-12 08:04:46Z andrius 
;
_cod_original_sg_symbol_H-M 'R -3 c'
_cod_database_code 4332192

loop_
_symmetry_equiv_pos_as_xyz
'x, y, z'
'-y, x-y, z'
'-x+y, -x, z'
'y, x, -z+1/2'
'x-y, -y, -z+1/2'
'-x, -x+y, -z+1/2'
'x+2/3, y+1/3, z+1/3'
'-y+2/3, x-y+1/3, z+1/3'
'-x+y+2/3, -x+1/3, z+1/3'
'y+2/3, x+1/3, -z+5/6'
'x-y+2/3, -y+1/3, -z+5/6'
'-x+2/3, -x+y+1/3, -z+5/6'
'x+1/3, y+2/3, z+2/3'
'-y+1/3, x-y+2/3, z+2/3'
'-x+y+1/3, -x+2/3, z+2/3'
'y+1/3, x+2/3, -z+7/6'
'x-y+1/3, -y+2/3, -z+7/6'
'-x+1/3, -x+y+2/3, -z+7/6'
'-x, -y, -z'
'y, -x+y, -z'
'x-y, x, -z'
'-y, -x, z-1/2'
'-x+y, y, z-1/2'
'x, x-y, z-1/2'
'-x+2/3, -y+1/3, -z+1/3'
'y+2/3, -x+y+1/3, -z+1/3'
'x-y+2/3, x+1/3, -z+1/3'
'-y+2/3, -x+1/3, z-1/6'
'-x+y+2/3, y+1/3, z-1/6'
'x+2/3, x-y+1/3, z-1/6'
'-x+1/3, -y+2/3, -z+2/3'
'y+1/3, -x+y+2/3, -z+2/3'
'x-y+1/3, x+2/3, -z+2/3'
'-y+1/3, -x+2/3, z+1/6'
'-x+y+1/3, y+2/3, z+1/6'
'x+1/3, x-y+2/3, z+1/6'

loop_
_atom_site_label
_atom_site_type_symbol
_atom_site_fract_x
_atom_site_fract_y
_atom_site_fract_z
_atom_site_U_iso_or_equiv
_atom_site_adp_type
_atom_site_occupancy
_atom_site_symmetry_multiplicity
_atom_site_calc_flag
_atom_site_refinement_flags
Pt1 Pt 0.0000 0.0000 0.0000 0.0057(3) Uani 1 6 d S
Nd1 Nd 0.36066(10) 0.0000 0.2500 0.0103(3) Uani 0.67 2 d SP
Na1 Na 0.36066(10) 0.0000 0.2500 0.0103(3) Uani 0.33 2 d SP
Na2 Na 0.0000 0.0000 0.2500 0.0113(17) Uiso 1 6 d S
O1 O 0.1905(8) 0.0284(8) 0.1025(6) 0.0131(13) Uiso 1 1 d .

loop_
_atom_site_aniso_label
_atom_site_aniso_U_11
_atom_site_aniso_U_22
_atom_site_aniso_U_33
_atom_site_aniso_U_23
_atom_site_aniso_U_13
_atom_site_aniso_U_12
Pt1 0.0058(3) 0.0058(3) 0.0053(4) 0.000 0.000 0.00292(16)
Nd1 0.0125(4) 0.0095(5) 0.0077(5) -0.0003(3) -0.00015(15) 0.0048(2)
Na1 0.0125(4) 0.0095(5) 0.0077(5) -0.0003(3) -0.00015(15) 0.0048(2)

loop_
_atom_type_symbol
_atom_type_description
_atom_type_scat_dispersion_real
_atom_type_scat_dispersion_imag
_atom_type_scat_source
O O 0.0106 0.0060 'International Tables Vol C Tables 4.2.6.8 and 6.1.1.4'
Na Na 0.0362 0.0249 'International Tables Vol C Tables 4.2.6.8 and 6.1.1.4'
Nd Nd -0.1943 3.0179 'International Tables Vol C Tables 4.2.6.8 and 6.1.1.4'
Pt Pt -1.7033 8.3905 'International Tables Vol C Tables 4.2.6.8 and 6.1.1.4'

loop_
_geom_angle_atom_site_label_1
_geom_angle_atom_site_label_2
_geom_angle_atom_site_label_3
_geom_angle
_geom_angle_site_symmetry_1
_geom_angle_site_symmetry_3
O1 Pt1 O1 89.3(3) 19 2
O1 Pt1 O1 180.0(5) 19 .
O1 Pt1 O1 90.7(3) 2 .
O1 Pt1 O1 90.7(3) 19 20
O1 Pt1 O1 180.0(4) 2 20
O1 Pt1 O1 89.3(3) . 20
O1 Pt1 O1 90.7(3) 19 21
O1 Pt1 O1 89.3(3) 2 21
O1 Pt1 O1 89.3(3) . 21
O1 Pt1 O1 90.7(3) 20 21
O1 Pt1 O1 89.3(3) 19 3
O1 Pt1 O1 90.7(3) 2 3
O1 Pt1 O1 90.7(3) . 3
O1 Pt1 O1 89.3(3) 20 3
O1 Pt1 O1 180.0(5) 21 3
O1 Pt1 Na2 124.79(19) 19 .
O1 Pt1 Na2 55.21(19) 2 .
O1 Pt1 Na2 55.21(19) . .
O1 Pt1 Na2 124.79(19) 20 .
O1 Pt1 Na2 124.79(19) 21 .
O1 Pt1 Na2 55.21(19) 3 .
O1 Pt1 Na2 55.21(19) 19 19
O1 Pt1 Na2 124.79(19) 2 19
O1 Pt1 Na2 124.79(19) . 19
O1 Pt1 Na2 55.21(19) 20 19
O1 Pt1 Na2 55.21(19) 21 19
O1 Pt1 Na2 124.79(19) 3 19
Na2 Pt1 Na2 180.0 . 19
O1 Pt1 Nd1 58.82(18) 19 15_554
O1 Pt1 Nd1 52.32(19) 2 15_554
O1 Pt1 Nd1 121.18(18) . 15_554
O1 Pt1 Nd1 127.68(19) 20 15_554
O1 Pt1 Nd1 52.72(18) 21 15_554
O1 Pt1 Nd1 127.28(18) 3 15_554
Na2 Pt1 Nd1 107.417(2) . 15_554
Na2 Pt1 Nd1 72.583(2) 19 15_554
O1 Pt1 Nd1 121.18(18) 19 27_445
O1 Pt1 Nd1 127.68(19) 2 27_445
O1 Pt1 Nd1 58.82(18) . 27_445
O1 Pt1 Nd1 52.32(19) 20 27_445
O1 Pt1 Nd1 127.28(18) 21 27_445
O1 Pt1 Nd1 52.72(18) 3 27_445
Na2 Pt1 Nd1 72.583(2) . 27_445
Na2 Pt1 Nd1 107.417(2) 19 27_445
Nd1 Pt1 Nd1 180.000(19) 15_554 27_445
O1 Pt1 Na1 121.18(18) 19 27_445
O1 Pt1 Na1 127.68(19) 2 27_445
O1 Pt1 Na1 58.82(18) . 27_445
O1 Pt1 Na1 52.32(19) 20 27_445
O1 Pt1 Na1 127.28(18) 21 27_445
O1 Pt1 Na1 52.72(18) 3 27_445
Na2 Pt1 Na1 72.583(2) . 27_445
Na2 Pt1 Na1 107.417(2) 19 27_445
Nd1 Pt1 Na1 180.000(19) 15_554 27_445
Nd1 Pt1 Na1 0.000(19) 27_445 27_445
O1 Pt1 Na1 58.82(18) 19 15_554
O1 Pt1 Na1 52.32(19) 2 15_554
O1 Pt1 Na1 121.18(18) . 15_554
O1 Pt1 Na1 127.68(19) 20 15_554
O1 Pt1 Na1 52.72(18) 21 15_554
O1 Pt1 Na1 127.28(18) 3 15_554
Na2 Pt1 Na1 107.417(2) . 15_554
Na2 Pt1 Na1 72.583(2) 19 15_554
Nd1 Pt1 Na1 0.000(19) 15_554 15_554
Nd1 Pt1 Na1 180.000(19) 27_445 15_554
Na1 Pt1 Na1 180.000(19) 27_445 15_554
O1 Nd1 O1 88.5(3) . 5
O1 Nd1 O1 137.15(11) . 9
O1 Nd1 O1 69.9(3) 5 9
O1 Nd1 O1 70.0(3) . 16_544
O1 Nd1 O1 137.15(11) 5 16_544
O1 Nd1 O1 148.4(3) 9 16_544
O1 Nd1 O1 93.16(19) . 35_545
O1 Nd1 O1 75.4(2) 5 35_545
O1 Nd1 O1 115.1(2) 9 35_545
O1 Nd1 O1 69.6(3) 16_544 35_545
O1 Nd1 O1 75.4(2) . 25
O1 Nd1 O1 93.16(19) 5 25
O1 Nd1 O1 69.6(3) 9 25
O1 Nd1 O1 115.1(2) 16_544 25
O1 Nd1 O1 164.1(3) 35_545 25
O1 Nd1 O1 120.63(10) . 26
O1 Nd1 O1 135.8(2) 5 26
O1 Nd1 O1 66.2(3) 9 26
O1 Nd1 O1 86.4(2) 16_544 26
O1 Nd1 O1 128.95(4) 35_545 26
O1 Nd1 O1 66.9(3) 25 26
O1 Nd1 O1 135.8(2) . 36_545
O1 Nd1 O1 120.63(10) 5 36_545
O1 Nd1 O1 86.4(2) 9 36_545
O1 Nd1 O1 66.2(3) 16_544 36_545
O1 Nd1 O1 66.9(3) 35_545 36_545
O1 Nd1 O1 128.95(4) 25 36_545
O1 Nd1 O1 62.2(3) 26 36_545
O1 Nd1 Pt1 114.95(15) . 7
O1 Nd1 Pt1 99.92(16) 5 7
O1 Nd1 Pt1 40.13(15) 9 7
O1 Nd1 Pt1 122.59(15) 16_544 7
O1 Nd1 Pt1 151.55(15) 35_545 7
O1 Nd1 Pt1 40.11(15) 25 7
O1 Nd1 Pt1 39.65(14) 26 7
O1 Nd1 Pt1 93.42(14) 36_545 7
O1 Nd1 Pt1 99.92(16) . 16_544
O1 Nd1 Pt1 114.95(15) 5 16_544
O1 Nd1 Pt1 122.59(15) 9 16_544
O1 Nd1 Pt1 40.13(15) 16_544 16_544
O1 Nd1 Pt1 40.11(15) 35_545 16_544
O1 Nd1 Pt1 151.55(15) 25 16_544
O1 Nd1 Pt1 93.42(14) 26 16_544
O1 Nd1 Pt1 39.65(14) 36_545 16_544
Pt1 Nd1 Pt1 130.99(3) 7 16_544
O1 Nd1 Na2 44.26(16) . .
O1 Nd1 Na2 44.26(16) 5 .
O1 Nd1 Na2 105.81(15) 9 .
O1 Nd1 Na2 105.81(15) 16_544 .
O1 Nd1 Na2 82.07(15) 35_545 .
O1 Nd1 Na2 82.07(15) 25 .
O1 Nd1 Na2 148.89(14) 26 .
O1 Nd1 Na2 148.90(14) 36_545 .
Pt1 Nd1 Na2 114.504(16) 7 .
Pt1 Nd1 Na2 114.505(16) 16_544 .
O1 Nd1 Nd1 87.66(16) . 32
O1 Nd1 Nd1 50.08(16) 5 32
O1 Nd1 Nd1 49.95(15) 9 32
O1 Nd1 Nd1 154.57(15) 16_544 32
O1 Nd1 Nd1 125.41(15) 35_545 32
O1 Nd1 Nd1 44.69(15) 25 32
O1 Nd1 Nd1 95.32(14) 26 32
O1 Nd1 Nd1 136.33(14) 36_545 32
Pt1 Nd1 Nd1 55.722(1) 7 32
Pt1 Nd1 Nd1 163.439(15) 16_544 32
Na2 Nd1 Nd1 61.539(12) . 32
O1 Na2 O1 149.2(3) 3 4
O1 Na2 O1 128.5(3) 3 5
O1 Na2 O1 75.5(2) 4 5
O1 Na2 O1 75.5(2) 3 2
O1 Na2 O1 91.1(3) 4 2
O1 Na2 O1 149.2(3) 5 2
O1 Na2 O1 91.1(3) 3 6
O1 Na2 O1 75.5(2) 4 6
O1 Na2 O1 75.5(2) 5 6
O1 Na2 O1 128.5(3) 2 6
O1 Na2 O1 75.5(2) 3 .
O1 Na2 O1 128.4(3) 4 .
O1 Na2 O1 91.1(3) 5 .
O1 Na2 O1 75.5(2) 2 .
O1 Na2 O1 149.2(3) 6 .
O1 Na2 Pt1 135.00(16) 3 4
O1 Na2 Pt1 45.00(16) 4 4
O1 Na2 Pt1 45.00(16) 5 4
O1 Na2 Pt1 135.00(16) 2 4
O1 Na2 Pt1 45.00(16) 6 4
O1 Na2 Pt1 135.00(16) . 4
O1 Na2 Pt1 45.00(16) 3 .
O1 Na2 Pt1 135.00(16) 4 .
O1 Na2 Pt1 135.00(16) 5 .
O1 Na2 Pt1 45.00(16) 2 .
O1 Na2 Pt1 135.00(16) 6 .
O1 Na2 Pt1 45.00(16) . .
Pt1 Na2 Pt1 180.0 4 .
O1 Na2 Na1 45.55(16) 3 3
O1 Na2 Na1 115.78(16) 4 3
O1 Na2 Na1 105.39(16) 5 3
O1 Na2 Na1 105.39(16) 2 3
O1 Na2 Na1 45.55(16) 6 3
O1 Na2 Na1 115.77(16) . 3
Pt1 Na2 Na1 90.0 4 3
Pt1 Na2 Na1 90.0 . 3
O1 Na2 Nd1 45.55(16) 3 3
O1 Na2 Nd1 115.78(16) 4 3
O1 Na2 Nd1 105.39(16) 5 3
O1 Na2 Nd1 105.39(16) 2 3
O1 Na2 Nd1 45.55(16) 6 3
O1 Na2 Nd1 115.77(16) . 3
Pt1 Na2 Nd1 90.0 4 3
Pt1 Na2 Nd1 90.0 . 3
Na1 Na2 Nd1 0.00(3) 3 3
O1 Na2 Nd1 105.39(16) 3 .
O1 Na2 Nd1 105.39(16) 4 .
O1 Na2 Nd1 45.55(16) 5 .
O1 Na2 Nd1 115.77(16) 2 .
O1 Na2 Nd1 115.77(16) 6 .
O1 Na2 Nd1 45.55(16) . .
Pt1 Na2 Nd1 90.0 4 .
Pt1 Na2 Nd1 90.0 . .
Na1 Na2 Nd1 120.0 3 .
Nd1 Na2 Nd1 120.0 3 .
Pt1 O1 Na2 79.8(2) . .
Pt1 O1 Nd1 165.0(3) . .
Na2 O1 Nd1 90.2(2) . .
Pt1 O1 Na1 87.5(2) . 14_544
Na2 O1 Na1 166.6(3) . 14_544
Nd1 O1 Na1 101.3(2) . 14_544
Pt1 O1 Nd1 87.5(2) . 14_544
Na2 O1 Nd1 166.6(3) . 14_544
Nd1 O1 Nd1 101.3(2) . 14_544
Na1 O1 Nd1 0.0 14_544 14_544
Pt1 O1 Nd1 87.2(2) . 25
Na2 O1 Nd1 93.5(2) . 25
Nd1 O1 Nd1 104.6(2) . 25
Na1 O1 Nd1 90.3(2) 14_544 25
Nd1 O1 Nd1 90.3(2) 14_544 25
Pt1 O1 Na1 87.2(2) . 25
Na2 O1 Na1 93.5(2) . 25
Nd1 O1 Na1 104.6(2) . 25
Na1 O1 Na1 90.3(2) 14_544 25
Nd1 O1 Na1 90.3(2) 14_544 25
Nd1 O1 Na1 0.00(4) 25 25
Pt1 O1 Na1 81.5(2) . 27_445
Na2 O1 Na1 88.2(2) . 27_445
Nd1 O1 Na1 87.1(2) . 27_445
Na1 O1 Na1 85.5(2) 14_544 27_445
Nd1 O1 Na1 85.5(2) 14_544 27_445
Nd1 O1 Na1 168.1(3) 25 27_445
Na1 O1 Na1 168.1(3) 25 27_445
Pt1 O1 Nd1 81.5(2) . 27_445
Na2 O1 Nd1 88.2(2) . 27_445
Nd1 O1 Nd1 87.1(2) . 27_445
Na1 O1 Nd1 85.5(2) 14_544 27_445
Nd1 O1 Nd1 85.5(2) 14_544 27_445
Nd1 O1 Nd1 168.1(3) 25 27_445
Na1 O1 Nd1 168.1(3) 25 27_445
Na1 O1 Nd1 0.00(2) 27_445 27_445

loop_
_geom_bond_atom_site_label_1
_geom_bond_atom_site_label_2
_geom_bond_distance
_geom_bond_site_symmetry_2
Pt1 O1 2.029(6) 19
Pt1 O1 2.029(6) 2
Pt1 O1 2.029(6) .
Pt1 O1 2.029(6) 20
Pt1 O1 2.029(6) 21
Pt1 O1 2.029(6) 3
Pt1 Na2 2.82398(15) .
Pt1 Na2 2.82398(15) 19
Pt1 Nd1 3.1450(4) 15_554
Pt1 Nd1 3.1450(4) 27_445
Pt1 Na1 3.1450(4) 27_445
Pt1 Na1 3.1450(4) 15_554
Nd1 O1 2.410(7) .
Nd1 O1 2.410(7) 5
Nd1 O1 2.491(7) 9
Nd1 O1 2.492(7) 16_544
Nd1 O1 2.505(6) 35_545
Nd1 O1 2.505(6) 25
Nd1 O1 2.720(7) 26
Nd1 O1 2.720(7) 36_545
Nd1 Pt1 3.1451(4) 7
Nd1 Pt1 3.1451(4) 16_544
Nd1 Na2 3.3764(10) .
Nd1 Nd1 3.5425(4) 32
Na2 O1 2.357(7) 3
Na2 O1 2.357(7) 4
Na2 O1 2.357(7) 5
Na2 O1 2.357(7) 2
Na2 O1 2.357(7) 6
Na2 O1 2.357(7) .
Na2 Pt1 2.82398(15) 4
Na2 Na1 3.3764(10) 3
Na2 Nd1 3.3764(10) 3
O1 Na1 2.492(7) 14_544
O1 Nd1 2.492(7) 14_544
O1 Nd1 2.505(6) 25
O1 Na1 2.505(6) 25
O1 Na1 2.720(7) 27_445
O1 Nd1 2.720(7) 27_445
